data_7214276
loop_
_publ_author_name
'Bhattacharya, Suman'
'Saha, Binoy K.'

_publ_section_title
;
 Steric guided anomalous thermal expansion in a dimorphic organic system
;
_journal_issue 12
_journal_name_full CrystEngComm
_journal_page_first 2340
_journal_paper_doi 10.1039/c3ce41869c
_journal_volume 16
_journal_year 2014
_chemical_formula_moiety 'C17 H22 N2'
_chemical_formula_sum 'C17 H22 N2'
_chemical_formula_weight 254.37
_chemical_name_common MBDA-Form-II
_chemical_name_systematic
;
4,4'-Methylene-bis(2,6-dimethylaniline)
;
_space_group_crystal_system monoclinic
_space_group_IT_number 15
_space_group_name_Hall '-C 2yc'
_space_group_name_H-M_alt 'C 1 2/c 1'
_symmetry_space_group_name_Hall '-C 2yc'
_symmetry_space_group_name_H-M 'C 1 2/c 1'
_atom_sites_solution_hydrogens geom
_atom_sites_solution_primary direct
_atom_sites_solution_secondary difmap
_audit_creation_date 2013-06-22
_audit_creation_method
;
  Olex2 1.2
  (compiled Apr  9 2013 14:06:00, GUI svn.r4458)
;
_cell_angle_alpha 90.00
_cell_angle_beta 133.440(4)
_cell_angle_gamma 90.00
_cell_formula_units_Z 4
_cell_length_a 17.9037(14)
_cell_length_b 8.0121(8)
_cell_length_c 14.0696(9)
_cell_measurement_reflns_used 1051
_cell_measurement_temperature 178(2)
_cell_measurement_theta_max 29.0332
_cell_measurement_theta_min 4.3161
_cell_volume 1465.4(2)
_computing_cell_refinement
;
CrysAlisPro, Agilent Technologies,
Version 1.171.36.21 (release 14-08-2012 CrysAlis171 .NET)
(compiled Sep 14 2012,17:21:16)
;
_computing_data_collection
;
CrysAlisPro, Agilent Technologies,
Version 1.171.36.21 (release 14-08-2012 CrysAlis171 .NET)
(compiled Sep 14 2012,17:21:16)
;
_computing_data_reduction
;
CrysAlisPro, Agilent Technologies,
Version 1.171.36.21 (release 14-08-2012 CrysAlis171 .NET)
(compiled Sep 14 2012,17:21:16)
;
_computing_molecular_graphics
;
O. V. Dolomanov, L. J. Bourhis, R. J. Gildea, J. A. K. Howard and H. Puschmann,
OLEX2: a complete structure solution, refinement and analysis program.
J. Appl. Cryst. (2009). 42, 339-341.
;
_computing_publication_material
;
O. V. Dolomanov, L. J. Bourhis, R. J. Gildea, J. A. K. Howard and H. Puschmann,
OLEX2: a complete structure solution, refinement and analysis program.
J. Appl. Cryst. (2009). 42, 339-341.
;
_computing_structure_refinement
;
SHELXL, G.M. Sheldrick, Acta Cryst.
(2008). A64, 112-122
;
_computing_structure_solution
;
SHELXS, G.M. Sheldrick, Acta Cryst.
(2008). A64, 112-122
;
_diffrn_ambient_temperature 178(2)
_diffrn_detector_area_resol_mean 15.9821
_diffrn_measured_fraction_theta_full 0.991
_diffrn_measured_fraction_theta_max 0.867
_diffrn_measurement_device_type 'Mo K\a'
_diffrn_measurement_method '\w scans'
_diffrn_radiation_monochromator graphite
_diffrn_radiation_type MoK\a
_diffrn_radiation_wavelength 0.71073
_diffrn_reflns_av_R_equivalents 0.0297
_diffrn_reflns_av_unetI/netI 0.0403
_diffrn_reflns_limit_h_max 22
_diffrn_reflns_limit_h_min -23
_diffrn_reflns_limit_k_max 9
_diffrn_reflns_limit_k_min -10
_diffrn_reflns_limit_l_max 19
_diffrn_reflns_limit_l_min -17
_diffrn_reflns_number 3773
_diffrn_reflns_theta_full 25.00
_diffrn_reflns_theta_max 29.10
_diffrn_reflns_theta_min 4.32
_diffrn_source 'fine-focus sealed tube'
_exptl_absorpt_coefficient_mu 0.068
_exptl_absorpt_correction_T_max 1.00000
_exptl_absorpt_correction_T_min 0.92291
_exptl_absorpt_correction_type multi-scan
_exptl_absorpt_process_details
;
CrysAlisPro, Agilent Technologies,
Version 1.171.36.21 (release 14-08-2012 CrysAlis171 .NET)
(compiled Sep 14 2012,17:21:16)
Empirical absorption correction using spherical harmonics,
 implemented in SCALE3 ABSPACK scaling algorithm.
;
_exptl_crystal_colour brown
_exptl_crystal_colour_primary brown
_exptl_crystal_density_diffrn 1.153
_exptl_crystal_density_method 'not measured'
_exptl_crystal_description block
_exptl_crystal_F_000 552
_exptl_crystal_size_max 0.45
_exptl_crystal_size_mid 0.34
_exptl_crystal_size_min 0.3
_refine_diff_density_max 0.188
_refine_diff_density_min -0.243
_refine_diff_density_rms 0.041
_refine_ls_extinction_method none
_refine_ls_goodness_of_fit_ref 1.051
_refine_ls_hydrogen_treatment mixed
_refine_ls_matrix_type full
_refine_ls_number_parameters 97
_refine_ls_number_reflns 1701
_refine_ls_number_restraints 0
_refine_ls_restrained_S_all 1.051
_refine_ls_R_factor_all 0.0755
_refine_ls_R_factor_gt 0.0497
_refine_ls_shift/su_max 0.000
_refine_ls_shift/su_mean 0.000
_refine_ls_structure_factor_coef Fsqd
_refine_ls_weighting_details 'calc w=1/[\s^2^(Fo^2^)+(0.0730P)^2^+0.1461P] where P=(Fo^2^+2Fc^2^)/3'
_refine_ls_weighting_scheme calc
_refine_ls_wR_factor_gt 0.1302
_refine_ls_wR_factor_ref 0.1451
_reflns_number_gt 1180
_reflns_number_total 1701
_reflns_threshold_expression >2sigma(I)
_cod_data_source_file c3ce41869c3.cif
_cod_data_source_block MBDA-Form-II-178
_cod_database_code 7214276

loop_
_space_group_symop_id
_space_group_symop_operation_xyz
1 'x, y, z'
2 '-x, y, -z+1/2'
3 'x+1/2, y+1/2, z'
4 '-x+1/2, y+1/2, -z+1/2'
5 '-x, -y, -z'
6 'x, -y, z-1/2'
7 '-x+1/2, -y+1/2, -z'
8 'x+1/2, -y+1/2, z-1/2'

loop_
_atom_site_label
_atom_site_type_symbol
_atom_site_fract_x
_atom_site_fract_y
_atom_site_fract_z
_atom_site_U_iso_or_equiv
_atom_site_adp_type
_atom_site_occupancy
_atom_site_symmetry_multiplicity
_atom_site_calc_flag
_atom_site_refinement_flags
C9 C 0.0000 0.1458(2) 0.2500 0.0328(5) Uani 1 2 d S
H9A H -0.0284 0.2186 0.1747 0.039 Uiso 0.50 1 calc PR
H9B H 0.0284 0.2186 0.3253 0.039 Uiso 0.50 1 calc PR
C5 C 0.18360(11) 0.03593(17) 0.41020(14) 0.0311(4) Uani 1 1 d .
H5 H 0.1969 0.1019 0.4766 0.037 Uiso 1 1 calc R
C2 C 0.14431(11) -0.15875(17) 0.21702(13) 0.0314(4) Uani 1 1 d .
C4 C 0.08611(10) 0.04198(17) 0.28397(13) 0.0288(3) Uani 1 1 d .
C3 C 0.06942(10) -0.05622(17) 0.18959(13) 0.0292(3) Uani 1 1 d .
H3 H 0.0038 -0.0528 0.1025 0.035 Uiso 1 1 calc R
C1 C 0.24193(11) -0.16158(18) 0.34509(14) 0.0330(4) Uani 1 1 d .
C6 C 0.26203(10) -0.06289(18) 0.44259(14) 0.0327(4) Uani 1 1 d .
N1 N 0.32055(12) -0.2583(2) 0.37458(19) 0.0512(4) Uani 1 1 d .
C8 C 0.12099(13) -0.2702(2) 0.11324(16) 0.0464(5) Uani 1 1 d .
H8A H 0.1257 -0.3872 0.1372 0.070 Uiso 1 1 calc R
H8B H 0.1707 -0.2488 0.1058 0.070 Uiso 1 1 calc R
H8C H 0.0513 -0.2470 0.0291 0.070 Uiso 1 1 calc R
C7 C 0.36670(11) -0.0653(2) 0.57992(15) 0.0459(5) Uani 1 1 d .
H7A H 0.4185 -0.0294 0.5790 0.069 Uiso 1 1 calc R
H7B H 0.3825 -0.1787 0.6153 0.069 Uiso 1 1 calc R
H7C H 0.3672 0.0108 0.6349 0.069 Uiso 1 1 calc R
H1A H 0.3039(17) -0.341(3) 0.313(2) 0.081(7) Uiso 1 1 d .
H1B H 0.3712(19) -0.286(3) 0.457(2) 0.075(7) Uiso 1 1 d .

loop_
_atom_site_aniso_label
_atom_site_aniso_U_11
_atom_site_aniso_U_22
_atom_site_aniso_U_33
_atom_site_aniso_U_23
_atom_site_aniso_U_13
_atom_site_aniso_U_12
C9 0.0400(11) 0.0246(10) 0.0424(11) 0.000 0.0317(10) 0.000
C5 0.0357(8) 0.0291(8) 0.0333(7) -0.0061(6) 0.0256(7) -0.0098(6)
C2 0.0359(8) 0.0304(8) 0.0363(8) 0.0025(6) 0.0281(7) 0.0005(6)
C4 0.0332(7) 0.0249(7) 0.0361(7) -0.0002(6) 0.0269(7) -0.0037(6)
C3 0.0290(7) 0.0302(8) 0.0296(7) 0.0007(6) 0.0206(6) -0.0016(6)
C1 0.0323(8) 0.0318(8) 0.0411(8) 0.0065(6) 0.0277(7) 0.0022(6)
C6 0.0303(7) 0.0319(8) 0.0345(8) 0.0027(6) 0.0217(7) -0.0060(6)
N1 0.0400(8) 0.0559(10) 0.0578(10) 0.0088(8) 0.0336(8) 0.0146(7)
C8 0.0546(10) 0.0501(11) 0.0454(9) -0.0015(8) 0.0386(9) 0.0075(8)
C7 0.0338(8) 0.0482(10) 0.0391(9) 0.0042(7) 0.0187(8) -0.0088(7)

loop_
_atom_type_symbol
_atom_type_description
_atom_type_scat_dispersion_real
_atom_type_scat_dispersion_imag
_atom_type_scat_source
C C 0.0033 0.0016 'International Tables Vol C Tables 4.2.6.8 and 6.1.1.4'
H H 0.0000 0.0000 'International Tables Vol C Tables 4.2.6.8 and 6.1.1.4'
N N 0.0061 0.0033 'International Tables Vol C Tables 4.2.6.8 and 6.1.1.4'

loop_
_geom_angle_atom_site_label_1
_geom_angle_atom_site_label_2
_geom_angle_atom_site_label_3
_geom_angle
_geom_angle_site_symmetry_1
_geom_angle_site_symmetry_3
H9A C9 H9B 107.7 . .
C4 C9 H9A 108.9 2 .
C4 C9 H9A 108.9 . .
C4 C9 H9B 108.9 2 .
C4 C9 H9B 108.9 . .
C4 C9 C4 113.21(16) . 2
C4 C5 H5 118.8 . .
C6 C5 H5 118.8 . .
C6 C5 C4 122.45(13) . .
C3 C2 C1 118.72(13) . .
C3 C2 C8 120.86(13) . .
C1 C2 C8 120.38(13) . .
C5 C4 C9 122.27(11) . .
C3 C4 C9 120.51(11) . .
C3 C4 C5 117.18(12) . .
C2 C3 C4 122.72(13) . .
C2 C3 H3 118.6 . .
C4 C3 H3 118.6 . .
C6 C1 C2 120.21(13) . .
N1 C1 C2 120.08(14) . .
N1 C1 C6 119.67(15) . .
C5 C6 C1 118.71(13) . .
C5 C6 C7 120.94(14) . .
C1 C6 C7 120.35(13) . .
C1 N1 H1A 119.3(13) . .
C1 N1 H1B 116.4(15) . .
H1A N1 H1B 114(2) . .
C2 C8 H8A 109.5 . .
C2 C8 H8B 109.5 . .
C2 C8 H8C 109.5 . .
H8A C8 H8B 109.5 . .
H8A C8 H8C 109.5 . .
H8B C8 H8C 109.5 . .
C6 C7 H7A 109.5 . .
C6 C7 H7B 109.5 . .
C6 C7 H7C 109.5 . .
H7A C7 H7B 109.5 . .
H7A C7 H7C 109.5 . .
H7B C7 H7C 109.5 . .

loop_
_geom_bond_atom_site_label_1
_geom_bond_atom_site_label_2
_geom_bond_distance
_geom_bond_site_symmetry_2
C9 H9A 0.9900 .
C9 H9B 0.9900 .
C9 C4 1.5112(17) .
C9 C4 1.5112(17) 2
C5 H5 0.9500 .
C5 C4 1.3929(19) .
C5 C6 1.388(2) .
C2 C3 1.3821(18) .
C2 C1 1.404(2) .
C2 C8 1.505(2) .
C4 C3 1.3877(19) .
C3 H3 0.9500 .
C1 C6 1.399(2) .
C1 N1 1.3968(19) .
C6 C7 1.505(2) .
N1 H1A 0.96(2) .
N1 H1B 0.88(2) .
C8 H8A 0.9800 .
C8 H8B 0.9800 .
C8 H8C 0.9800 .
C7 H7A 0.9800 .
C7 H7B 0.9800 .
C7 H7C 0.9800 .

loop_
_geom_torsion_atom_site_label_1
_geom_torsion_atom_site_label_2
_geom_torsion_atom_site_label_3
_geom_torsion_atom_site_label_4
_geom_torsion
_geom_torsion_site_symmetry_1
C9 C4 C3 C2 -177.17(12) .
C5 C4 C3 C2 0.9(2) .
C2 C1 C6 C5 0.5(2) .
C2 C1 C6 C7 -179.84(13) .
C4 C9 C4 C5 -111.54(13) 2
C4 C9 C4 C3 66.45(11) 2
C4 C5 C6 C1 -0.8(2) .
C4 C5 C6 C7 179.57(13) .
C3 C2 C1 C6 0.4(2) .
C3 C2 C1 N1 -177.20(13) .
C1 C2 C3 C4 -1.2(2) .
C6 C5 C4 C9 178.14(12) .
C6 C5 C4 C3 0.1(2) .
N1 C1 C6 C5 178.16(13) .
N1 C1 C6 C7 -2.2(2) .
C8 C2 C3 C4 176.60(13) .
C8 C2 C1 C6 -177.36(13) .
C8 C2 C1 N1 5.0(2) .
